data_7248654
loop_
_publ_author_name
'Ward, Jas S.'

_publ_section_title
;
 The atypical solubility of silver(i) pentafluorobenzoate and its use as a
 catch-and-release agent
;
_journal_issue 23
_journal_name_full CrystEngComm
_journal_page_first 3088
_journal_page_last 3097
_journal_paper_doi 10.1039/D4CE00441H
_journal_volume 26
_journal_year 2024
_chemical_formula_moiety 'C12 H12 Ag F5 O3'
_chemical_formula_sum 'C12 H12 Ag F5 O3'
_chemical_formula_weight 407.09
_space_group_crystal_system triclinic
_space_group_IT_number 2
_space_group_name_Hall '-P 1'
_space_group_name_H-M_alt 'P -1'
_atom_sites_solution_hydrogens geom
_atom_sites_solution_primary dual
_audit_creation_date 2023-10-17
_audit_creation_method
;
Olex2 1.2
(compiled 2018.05.29 svn.r3508 for OlexSys, GUI svn.r5506)
;
_audit_update_record
;
2023-11-24 deposited with the CCDC.	2024-05-20 downloaded from the CCDC.
;
_cell_angle_alpha 97.6393(7)
_cell_angle_beta 96.3916(7)
_cell_angle_gamma 102.3278(7)
_cell_formula_units_Z 2
_cell_length_a 5.59808(5)
_cell_length_b 10.23969(10)
_cell_length_c 12.79989(10)
_cell_measurement_reflns_used 17620
_cell_measurement_temperature 120.01(10)
_cell_measurement_theta_max 76.5410
_cell_measurement_theta_min 3.5260
_cell_volume 703.009(11)
_computing_cell_refinement 'CrysAlisPro 1.171.42.89a (Rigaku OD, 2023)'
_computing_data_collection 'CrysAlisPro 1.171.42.89a (Rigaku OD, 2023)'
_computing_data_reduction 'CrysAlisPro 1.171.42.89a (Rigaku OD, 2023)'
_computing_molecular_graphics 'Olex2 (Dolomanov et al., 2009)'
_computing_publication_material 'Olex2 (Dolomanov et al., 2009)'
_computing_structure_refinement 'ShelXL (Sheldrick, 2015)'
_computing_structure_solution 'ShelXT (Sheldrick, 2015)'
_diffrn_ambient_environment N~2~
_diffrn_ambient_temperature 120.01(10)
_diffrn_detector 'Hybrid Pixel Array Detector'
_diffrn_detector_area_resol_mean 10.0000
_diffrn_detector_type 'HyPix-Arc 100'
_diffrn_measured_fraction_theta_full 1.000
_diffrn_measured_fraction_theta_max 1.000
_diffrn_measurement_details
;
List of Runs (angles in degrees, time in seconds):

  # Type    Start    End  Width  t~exp~   \w     \q     \k     \f   Frames
#--------------------------------------------------------------------------
  1  \w    -54.00 -13.00   0.50    0.05    --  -87.58  57.00-150.00   82
  2  \w   -112.00 -20.00   0.50    0.05    --  -87.58  77.00 -60.00  184
  3  \w   -112.00 -20.00   0.50    0.05    --  -87.58  77.00   0.00  184
  4  \w    -27.00  26.00   0.50    0.05    --  -51.89  38.00-120.00  106
  5  \w    -54.00 -13.00   0.50    0.05    --  -87.58  57.00 120.00   82
  6  \w   -112.00 -20.00   0.50    0.05    --  -87.58  77.00 150.00  184
  7  \w    -51.00 -23.00   0.50    0.05    --   14.00 144.00  96.78   56
  8  \w     14.00  42.00   0.50    0.05    --   46.00  90.00  42.48   56
  9  \w     15.00  42.00   0.50    0.05    --   46.00  89.00 -50.20   54
 10  \w     80.00 173.00   0.50    0.05    --  102.12 125.00-180.00  186
 11  \w     36.00 176.00   0.50    0.05    --  102.12  11.00 111.00  280
 12  \w     78.00 169.00   0.50    0.05    --  102.12  77.00 120.00  182
 13  \w     28.00 119.00   0.50    0.05    --   52.14  77.00 150.00  182
 14  \w     78.00 111.00   0.50    0.05    --  102.12  77.00  30.00   66
 15  \w     78.00 169.00   0.50    0.05    --  102.12  77.00-120.00  182
 16  \w     78.00 169.00   0.50    0.05    --  102.12  77.00-150.00  182
 17  \w     85.00 176.00   0.50    0.05    --  102.12  57.00-180.00  182
 18  \w      8.00 127.00   0.50    0.05    --   52.14  11.00 111.00  238
 19  \w    -23.00  17.00   0.50    0.05    --   52.14 -11.00 -61.00   80
 20  \w     28.00  79.00   0.50    0.05    --  102.12 -57.00-150.00  102
 21  \w     28.00  79.00   0.50    0.05    --  102.12 -57.00 -90.00  102
 22  \w     25.00  52.00   0.50    0.05    --  102.12 -38.00-180.00   54
 23  \w     35.00 127.00   0.50    0.05    --  102.12 -77.00 -90.00  184
 24  \w     25.00  52.00   0.50    0.05    --  102.12 -38.00 -90.00   54
 25  \w     28.00  79.00   0.50    0.05    --  102.12 -57.00  60.00  102
 26  \w     25.00  52.00   0.50    0.05    --  102.12 -38.00 120.00   54
 27  \w     28.00  79.00   0.50    0.05    --  102.12 -57.00 150.00  102
 28  \w     25.00  52.00   0.50    0.05    --  102.12 -38.00  90.00   54
 29  \w     25.00  52.00   0.50    0.05    --  102.12 -38.00 -60.00   54
 30  \w     32.00 111.00   0.50    0.05    --  102.12-125.00  60.00  158
 31  \w     35.00 106.00   0.50    0.05    --  102.12 -99.00 120.00  142
 32  \w     32.00 111.00   0.50    0.05    --  102.12-125.00 -60.00  158
 33  \w     35.00 106.00   0.50    0.05    --  102.12 -99.00 -90.00  142
 34  \w     35.00 106.00   0.50    0.05    --  102.12 -99.00-150.00  142
 35  \w     35.00 106.00   0.50    0.05    --  102.12 -99.00   0.00  142
 36  \w     35.00 106.00   0.50    0.05    --  102.12 -99.00  60.00  142
 37  \w     35.00 106.00   0.50    0.05    --  102.12 -99.00 150.00  142
 38  \w     35.00 106.00   0.50    0.05    --  102.12 -99.00 -60.00  142
 39  \w     35.00 106.00   0.50    0.05    --  102.12 -99.00-180.00  142
 40  \w   -119.00 -27.00   0.50    0.05    --  -51.89 -77.00 -90.00  184
 41  \w   -150.00 -58.00   0.50    0.05    --  -82.00 -76.00  75.72  184
 42  \w   -155.00 -63.00   0.50    0.05    --  -87.58 -77.00  60.00  184
 43  \w   -155.00 -63.00   0.50    0.05    --  -87.58 -77.00   0.00  184
 44  \w   -151.00 -60.00   0.50    0.05    --  -82.00 -73.00  95.07  182
 45  \w   -165.00 -75.00   0.50    0.05    --  -95.50 -71.00 -71.03  180
 46  \w   -142.00 -51.00   0.50    0.05    --  -74.00 -75.00 -73.42  182
 47  \w   -147.00 -56.00   0.50    0.05    --  -78.00 -72.00-163.34  182
 48  \w   -155.00 -63.00   0.50    0.05    --  -87.58 -77.00-180.00  184
 49  \w   -145.00 -53.00   0.50    0.05    --  -70.00 -53.00-149.12  184
 50  \w   -146.00 -55.00   0.50    0.05    --  -78.00 -75.00-126.02  182
 51  \w   -169.00 -77.00   0.50    0.05    --  -95.50 -61.00 -39.06  184
 52  \w   -127.00  15.00   0.50    0.05    --  -51.89 -11.00 -61.00  284
 53  \w   -163.00 -21.00   0.50    0.05    --  -87.58 -11.00 -61.00  284
 54  \w   -148.00 -58.00   0.50    0.05    --  -78.00 -69.00   7.01  180
 55  \w   -149.00 -58.00   0.50    0.05    --  -78.00 -67.00 120.16  182
;
_diffrn_measurement_device 'four-circle diffractometer'
_diffrn_measurement_device_type 'XtaLAB Synergy R, HyPix-Arc 100'
_diffrn_measurement_method '\w scans'
_diffrn_orient_matrix_type 'CrysAlisPro convention (1999,Acta A55,543-557)'
_diffrn_orient_matrix_UB_11 -0.2755577000
_diffrn_orient_matrix_UB_12 0.0028802000
_diffrn_orient_matrix_UB_13 -0.0162289000
_diffrn_orient_matrix_UB_21 -0.0714418000
_diffrn_orient_matrix_UB_22 -0.1551697000
_diffrn_orient_matrix_UB_23 -0.0074905000
_diffrn_orient_matrix_UB_31 0.0002747000
_diffrn_orient_matrix_UB_32 0.0162701000
_diffrn_orient_matrix_UB_33 0.1214107000
_diffrn_radiation_monochromator mirror
_diffrn_radiation_probe x-ray
_diffrn_radiation_type CuK\a
_diffrn_radiation_wavelength 1.54184
_diffrn_reflns_av_R_equivalents 0.0268
_diffrn_reflns_av_unetI/netI 0.0134
_diffrn_reflns_Laue_measured_fraction_full 1.000
_diffrn_reflns_Laue_measured_fraction_max 1.000
_diffrn_reflns_limit_h_max 6
_diffrn_reflns_limit_h_min -6
_diffrn_reflns_limit_k_max 12
_diffrn_reflns_limit_k_min -12
_diffrn_reflns_limit_l_max 15
_diffrn_reflns_limit_l_min -14
_diffrn_reflns_number 22992
_diffrn_reflns_point_group_measured_fraction_full 1.000
_diffrn_reflns_point_group_measured_fraction_max 1.000
_diffrn_reflns_theta_full 67.684
_diffrn_reflns_theta_max 74.499
_diffrn_reflns_theta_min 3.521
_diffrn_source 'Rotating-anode X-ray tube'
_diffrn_source_type 'PhotonJet R (Cu) X-ray Source'
_exptl_absorpt_coefficient_mu 12.145
_exptl_absorpt_correction_T_max 0.817
_exptl_absorpt_correction_T_min 0.526
_exptl_absorpt_correction_type gaussian
_exptl_absorpt_process_details
;
CrysAlisPro 1.171.42.89a (Rigaku Oxford Diffraction, 2023)
Numerical absorption correction based on gaussian integration over
a multifaceted crystal model
Empirical absorption correction using spherical harmonics,
implemented in SCALE3 ABSPACK scaling algorithm.
;
_exptl_crystal_colour colourless
_exptl_crystal_colour_primary colourless
_exptl_crystal_density_diffrn 1.923
_exptl_crystal_description plate
_exptl_crystal_F_000 400
_exptl_crystal_recrystallization_method 'Re-crystallisation from solvent: methyl tert-butyl ether/pentane'
_exptl_crystal_size_max 0.069
_exptl_crystal_size_mid 0.062
_exptl_crystal_size_min 0.022
_refine_diff_density_max 0.393
_refine_diff_density_min -0.367
_refine_diff_density_rms 0.050
_refine_ls_extinction_method none
_refine_ls_goodness_of_fit_ref 1.055
_refine_ls_hydrogen_treatment constr
_refine_ls_matrix_type full
_refine_ls_number_parameters 194
_refine_ls_number_reflns 2849
_refine_ls_number_restraints 0
_refine_ls_restrained_S_all 1.055
_refine_ls_R_factor_all 0.0138
_refine_ls_R_factor_gt 0.0135
_refine_ls_shift/su_max 0.002
_refine_ls_shift/su_mean 0.000
_refine_ls_structure_factor_coef Fsqd
_refine_ls_weighting_details 'w=1/[\s^2^(Fo^2^)+(0.0141P)^2^+0.3702P] where P=(Fo^2^+2Fc^2^)/3'
_refine_ls_weighting_scheme calc
_refine_ls_wR_factor_gt 0.0327
_refine_ls_wR_factor_ref 0.0328
_reflns_Friedel_coverage 0.000
_reflns_number_gt 2791
_reflns_number_total 2849
_reflns_threshold_expression 'I > 2\s(I)'
_cod_data_source_file d4ce00441h2.cif
_cod_data_source_block 1_tBuOMe
_cod_depositor_comments 'Adding full bibliography for 7248652--7248666.cif.'
_cod_original_cell_volume 703.010(10)
_cod_database_code 7248654
_shelxl_version_number 2014/6
_shelx_space_group_comment
;
The symmetry employed for this shelxl refinement is uniquely defined
by the following loop, which should always be used as a source of
symmetry information in preference to the above space-group names.
They are only intended as comments.
;
_shelx_estimated_absorpt_t_max 0.776
_shelx_estimated_absorpt_t_min 0.488
_diffrn_oxdiff_digest_frames
;
01c2b8fda053fdd44a7a996c3e941ae0d20818811c5
;
_reflns_odcompleteness_completeness 99.96
_reflns_odcompleteness_iscentric 1
_reflns_odcompleteness_theta 74.33
_olex2_refinement_description
;
1. Fixed Uiso
 At 1.5 times of:
  All C(H,H,H) groups
2.a Idealised Me refined as rotating group:
 C33(H33A,H33B,H33C), C34(H34A,H34B,H34C), C35(H35A,H35B,H35C), C36(H36A,H36B,
 H36C)
;
_olex2_submission_special_instructions 'No special instructions were received'
_oxdiff_exptl_absorpt_empirical_details
;
Empirical correction (ABSPACK) includes:
- Absorption correction using spherical harmonics
- Frame scaling
;
_oxdiff_exptl_absorpt_empirical_full_max 1.138
_oxdiff_exptl_absorpt_empirical_full_min 0.918

loop_
_space_group_symop_operation_xyz
'x, y, z'
'-x, -y, -z'

loop_
_atom_site_label
_atom_site_type_symbol
_atom_site_fract_x
_atom_site_fract_y
_atom_site_fract_z
_atom_site_U_iso_or_equiv
_atom_site_adp_type
_atom_site_occupancy
_atom_site_site_symmetry_order
_atom_site_calc_flag
_atom_site_refinement_flags_posn
_atom_site_refinement_flags_adp
_atom_site_refinement_flags_occupancy
_atom_site_disorder_assembly
_atom_site_disorder_group
Ag1 Ag 0.18287(2) 0.49133(2) 0.43195(2) 0.01777(4) Uani 1 1 d . . . . .
F20 F 0.78851(16) 0.81880(9) 0.64066(7) 0.02447(19) Uani 1 1 d . . . . .
F21 F 1.16241(17) 0.93648(10) 0.79753(9) 0.0351(2) Uani 1 1 d . . . . .
F22 F 1.1329(2) 0.88869(12) 0.99910(9) 0.0432(3) Uani 1 1 d . . . . .
F23 F 0.7201(2) 0.72657(15) 1.04508(8) 0.0511(3) Uani 1 1 d . . . . .
F24 F 0.34322(18) 0.60718(12) 0.88969(8) 0.0369(2) Uani 1 1 d . . . . .
O11 O 0.42238(18) 0.57410(11) 0.59052(8) 0.0198(2) Uani 1 1 d . . . . .
O13 O 0.13533(18) 0.63766(11) 0.68197(8) 0.0199(2) Uani 1 1 d . . . . .
O31 O 0.2062(2) 0.72082(11) 0.37777(9) 0.0240(2) Uani 1 1 d . . . . .
C12 C 0.3513(3) 0.63346(14) 0.66948(11) 0.0157(3) Uani 1 1 d . . . . .
C14 C 0.5536(3) 0.70811(14) 0.75943(11) 0.0166(3) Uani 1 1 d . . . . .
C15 C 0.7665(3) 0.79295(14) 0.73955(12) 0.0184(3) Uani 1 1 d . . . . .
C16 C 0.9601(3) 0.85469(15) 0.81917(13) 0.0234(3) Uani 1 1 d . . . . .
C17 C 0.9444(3) 0.83116(18) 0.92133(14) 0.0285(4) Uani 1 1 d . . . . .
C18 C 0.7345(3) 0.74877(19) 0.94471(13) 0.0301(4) Uani 1 1 d . . . . .
C19 C 0.5417(3) 0.68894(17) 0.86419(13) 0.0239(3) Uani 1 1 d . . . . .
C32 C 0.3505(3) 0.74706(17) 0.29210(14) 0.0251(3) Uani 1 1 d . . . . .
C33 C 0.2397(4) 0.62426(19) 0.20584(15) 0.0340(4) Uani 1 1 d . . . . .
H33A H 0.2537 0.5414 0.2340 0.051 Uiso 1 1 calc GR . . . .
H33B H 0.3290 0.6312 0.1444 0.051 Uiso 1 1 calc GR . . . .
H33C H 0.0651 0.6214 0.1837 0.051 Uiso 1 1 calc GR . . . .
C34 C 0.6222(3) 0.7559(2) 0.33007(17) 0.0382(4) Uani 1 1 d . . . . .
H34A H 0.6890 0.8378 0.3830 0.057 Uiso 1 1 calc GR . . . .
H34B H 0.7143 0.7598 0.2693 0.057 Uiso 1 1 calc GR . . . .
H34C H 0.6380 0.6760 0.3623 0.057 Uiso 1 1 calc GR . . . .
C35 C 0.3175(3) 0.87619(18) 0.25139(15) 0.0297(4) Uani 1 1 d . . . . .
H35A H 0.1409 0.8737 0.2365 0.044 Uiso 1 1 calc GR . . . .
H35B H 0.3917 0.8831 0.1859 0.044 Uiso 1 1 calc GR . . . .
H35C H 0.3986 0.9548 0.3056 0.044 Uiso 1 1 calc GR . . . .
C36 C 0.2458(3) 0.82800(17) 0.46554(14) 0.0300(4) Uani 1 1 d . . . . .
H36A H 0.1439 0.7987 0.5194 0.045 Uiso 1 1 calc GR . . . .
H36B H 0.2002 0.9072 0.4409 0.045 Uiso 1 1 calc GR . . . .
H36C H 0.4205 0.8519 0.4967 0.045 Uiso 1 1 calc GR . . . .

loop_
_atom_site_aniso_label
_atom_site_aniso_U_11
_atom_site_aniso_U_22
_atom_site_aniso_U_33
_atom_site_aniso_U_23
_atom_site_aniso_U_13
_atom_site_aniso_U_12
Ag1 0.01194(6) 0.02196(6) 0.01725(6) -0.00073(4) -0.00039(4) 0.00292(4)
F20 0.0212(4) 0.0285(5) 0.0232(5) 0.0077(4) 0.0040(4) 0.0021(4)
F21 0.0189(5) 0.0304(5) 0.0478(6) 0.0020(4) -0.0009(4) -0.0064(4)
F22 0.0315(6) 0.0521(7) 0.0324(6) -0.0110(5) -0.0180(5) 0.0021(5)
F23 0.0467(7) 0.0842(9) 0.0151(5) 0.0073(5) -0.0025(5) 0.0031(6)
F24 0.0267(5) 0.0557(7) 0.0232(5) 0.0109(5) 0.0050(4) -0.0053(5)
O11 0.0141(5) 0.0269(5) 0.0163(5) -0.0043(4) -0.0009(4) 0.0064(4)
O13 0.0114(5) 0.0254(5) 0.0199(5) -0.0032(4) 0.0002(4) 0.0033(4)
O31 0.0234(6) 0.0244(5) 0.0252(6) 0.0064(4) 0.0060(4) 0.0049(4)
C12 0.0135(7) 0.0165(6) 0.0160(7) 0.0016(5) -0.0003(5) 0.0027(5)
C14 0.0134(7) 0.0188(7) 0.0166(7) -0.0013(5) -0.0004(5) 0.0054(5)
C15 0.0181(7) 0.0176(7) 0.0198(7) 0.0015(5) 0.0020(6) 0.0059(5)
C16 0.0145(7) 0.0199(7) 0.0323(9) -0.0011(6) -0.0006(6) 0.0018(6)
C17 0.0213(8) 0.0325(9) 0.0246(8) -0.0081(7) -0.0100(6) 0.0059(7)
C18 0.0297(9) 0.0439(10) 0.0144(8) 0.0003(7) -0.0012(6) 0.0084(7)
C19 0.0193(7) 0.0309(8) 0.0197(8) 0.0019(6) 0.0033(6) 0.0028(6)
C32 0.0205(8) 0.0278(8) 0.0299(9) 0.0114(7) 0.0070(6) 0.0060(6)
C33 0.0415(10) 0.0327(9) 0.0294(9) 0.0062(7) 0.0134(8) 0.0071(8)
C34 0.0204(9) 0.0476(11) 0.0522(12) 0.0222(9) 0.0079(8) 0.0103(8)
C35 0.0266(8) 0.0305(9) 0.0341(9) 0.0151(7) 0.0047(7) 0.0051(7)
C36 0.0349(9) 0.0276(8) 0.0273(9) 0.0036(7) 0.0015(7) 0.0086(7)

loop_
_atom_type_symbol
_atom_type_description
_atom_type_scat_dispersion_real
_atom_type_scat_dispersion_imag
_atom_type_scat_source
C C 0.0181 0.0091 'International Tables Vol C Tables 4.2.6.8 and 6.1.1.4'
H H 0.0000 0.0000 'International Tables Vol C Tables 4.2.6.8 and 6.1.1.4'
Ag Ag 0.1306 4.2820 'International Tables Vol C Tables 4.2.6.8 and 6.1.1.4'
F F 0.0727 0.0534 'International Tables Vol C Tables 4.2.6.8 and 6.1.1.4'
O O 0.0492 0.0322 'International Tables Vol C Tables 4.2.6.8 and 6.1.1.4'

loop_
_exptl_crystal_face_index_h
_exptl_crystal_face_index_k
_exptl_crystal_face_index_l
_exptl_crystal_face_perp_dist
0 -6 0 0.0111
0 6 0 0.0111
-4 2 -1 0.0298
4 -2 -2 0.0308
0 0 -8 0.0331
0 0 8 0.0239
-3 1 5 0.0347
0 -4 -5 0.0257
3 -5 -2 0.0265
2 -5 5 0.0349
-3 -2 -1 0.0283
-2 -4 -2 0.0224

loop_
_geom_angle_atom_site_label_1
_geom_angle_atom_site_label_2
_geom_angle_atom_site_label_3
_geom_angle
_geom_angle_site_symmetry_1
_geom_angle_site_symmetry_3
_geom_angle_publ_flag
O11 Ag1 Ag1 145.98(3) 2_666 2_566 ?
O11 Ag1 Ag1 79.07(3) . 2_566 ?
O11 Ag1 O11 75.91(4) . 2_666 ?
O11 Ag1 O31 108.44(4) 2_666 . ?
O11 Ag1 O31 94.23(4) . . ?
O13 Ag1 Ag1 83.52(3) 2_566 2_566 ?
O13 Ag1 O11 157.22(4) 2_566 . ?
O13 Ag1 O11 112.88(4) 2_566 2_666 ?
O13 Ag1 O31 102.13(4) 2_566 . ?
O31 Ag1 Ag1 95.98(3) . 2_566 ?
Ag1 O11 Ag1 104.09(4) . 2_666 ?
C12 O11 Ag1 131.65(9) . 2_666 ?
C12 O11 Ag1 124.19(9) . . ?
C12 O13 Ag1 120.60(9) . 2_566 ?
C32 O31 Ag1 114.72(9) . . ?
C36 O31 Ag1 113.63(9) . . ?
C36 O31 C32 116.22(12) . . ?
O11 C12 C14 115.62(12) . . ?
O13 C12 O11 127.53(13) . . ?
O13 C12 C14 116.85(12) . . ?
C15 C14 C12 121.17(13) . . ?
C15 C14 C19 116.90(13) . . ?
C19 C14 C12 121.83(13) . . ?
F20 C15 C14 120.19(13) . . ?
F20 C15 C16 117.64(13) . . ?
C16 C15 C14 122.16(14) . . ?
F21 C16 C15 120.74(15) . . ?
F21 C16 C17 119.86(14) . . ?
C17 C16 C15 119.40(15) . . ?
F22 C17 C16 120.00(16) . . ?
F22 C17 C18 119.76(16) . . ?
C16 C17 C18 120.24(14) . . ?
F23 C18 C17 119.90(15) . . ?
F23 C18 C19 120.57(16) . . ?
C17 C18 C19 119.53(15) . . ?
F24 C19 C14 120.49(13) . . ?
F24 C19 C18 117.73(14) . . ?
C18 C19 C14 121.74(15) . . ?
O31 C32 C33 103.12(13) . . ?
O31 C32 C34 109.95(14) . . ?
O31 C32 C35 111.06(13) . . ?
C34 C32 C33 111.69(15) . . ?
C35 C32 C33 110.09(15) . . ?
C35 C32 C34 110.71(14) . . ?
C32 C33 H33A 109.5 . . ?
C32 C33 H33B 109.5 . . ?
C32 C33 H33C 109.5 . . ?
H33A C33 H33B 109.5 . . ?
H33A C33 H33C 109.5 . . ?
H33B C33 H33C 109.5 . . ?
C32 C34 H34A 109.5 . . ?
C32 C34 H34B 109.5 . . ?
C32 C34 H34C 109.5 . . ?
H34A C34 H34B 109.5 . . ?
H34A C34 H34C 109.5 . . ?
H34B C34 H34C 109.5 . . ?
C32 C35 H35A 109.5 . . ?
C32 C35 H35B 109.5 . . ?
C32 C35 H35C 109.5 . . ?
H35A C35 H35B 109.5 . . ?
H35A C35 H35C 109.5 . . ?
H35B C35 H35C 109.5 . . ?
O31 C36 H36A 109.5 . . ?
O31 C36 H36B 109.5 . . ?
O31 C36 H36C 109.5 . . ?
H36A C36 H36B 109.5 . . ?
H36A C36 H36C 109.5 . . ?
H36B C36 H36C 109.5 . . ?

loop_
_geom_bond_atom_site_label_1
_geom_bond_atom_site_label_2
_geom_bond_distance
_geom_bond_site_symmetry_2
_geom_bond_publ_flag
Ag1 Ag1 2.8505(2) 2_566 ?
Ag1 O11 2.2555(10) . ?
Ag1 O11 2.4774(10) 2_666 ?
Ag1 O13 2.2246(10) 2_566 ?
Ag1 O31 2.5184(11) . ?
F20 C15 1.3405(18) . ?
F21 C16 1.3368(18) . ?
F22 C17 1.3404(18) . ?
F23 C18 1.342(2) . ?
F24 C19 1.3408(18) . ?
O11 Ag1 2.4775(10) 2_666 ?
O11 C12 1.2563(18) . ?
O13 Ag1 2.2246(10) 2_566 ?
O13 C12 1.2463(17) . ?
O31 C32 1.4528(19) . ?
O31 C36 1.424(2) . ?
C12 C14 1.5161(19) . ?
C14 C15 1.387(2) . ?
C14 C19 1.388(2) . ?
C15 C16 1.379(2) . ?
C16 C17 1.370(3) . ?
C17 C18 1.380(3) . ?
C18 C19 1.380(2) . ?
C32 C33 1.527(2) . ?
C32 C34 1.524(2) . ?
C32 C35 1.523(2) . ?
C33 H33A 0.9800 . ?
C33 H33B 0.9800 . ?
C33 H33C 0.9800 . ?
C34 H34A 0.9800 . ?
C34 H34B 0.9800 . ?
C34 H34C 0.9800 . ?
C35 H35A 0.9800 . ?
C35 H35B 0.9800 . ?
C35 H35C 0.9800 . ?
C36 H36A 0.9800 . ?
C36 H36B 0.9800 . ?
C36 H36C 0.9800 . ?

loop_
_exptl_oxdiff_crystal_face_indexfrac_h
_exptl_oxdiff_crystal_face_indexfrac_k
_exptl_oxdiff_crystal_face_indexfrac_l
_exptl_oxdiff_crystal_face_x
_exptl_oxdiff_crystal_face_y
_exptl_oxdiff_crystal_face_z
-0.1287 -6.2758 -0.4847 0.0253 0.9866 -0.1610
0.1287 6.2758 0.4847 -0.0253 -0.9866 0.1610
-3.5243 1.8343 -1.0972 0.9942 -0.0246 -0.1043
3.5855 -1.7091 -2.1151 -0.9586 0.0249 -0.2836
0.0848 0.3573 -8.2334 0.1113 0.0002 -0.9938
0.0592 -0.4284 8.1998 -0.1506 0.0008 0.9886
-3.0125 1.2645 5.3042 0.7477 -0.0207 0.6637
0.2055 -4.2376 -5.4417 0.0195 0.6836 -0.7296
2.5608 -5.3320 -1.7305 -0.6929 0.6574 -0.2962
1.9043 -4.8819 4.9687 -0.6194 0.5843 0.5244
-3.0695 -1.5459 -1.3311 0.8630 0.4691 -0.1876
-2.0183 -3.8462 -2.0127 0.5777 0.7561 -0.3075
